data_2015654
loop_
_publ_author_name
'Li, Qiao-Yun'
'Li, Hong-Xi'
'Tang, Xiao-Yan'
'Zhang Yong'
'Lang, Jian-Ping'

_publ_section_title
;Bis[bis(3,5-dimethylpyrazol-1-yl)methane]bis(isothiocyanato)cadmium(II) and
 <i>catena</i>-poly[[di-\m-dicyanamidato-bis{[bis(3,5-dimethylpyrazol-1yl)methane]cadmium(II)}]-di-\m-dicyanamidato]
;
_journal_coeditor_code OB3022
_journal_issue 11
_journal_name_full 'Acta Crystallographica Section C'
_journal_page_first m527
_journal_page_last m530
_journal_paper_doi 10.1107/S0108270106039072
_journal_volume 62
_journal_year 2006
_chemical_formula_iupac '[Cd2 (C2 N3)4 (C11 H16 N4)2]'
_chemical_formula_moiety 'C30 H32 Cd2 N20'
_chemical_formula_sum 'C30 H32 Cd2 N20'
_chemical_formula_weight 897.56
_chemical_name_systematic
;
catena-poly[[di-\m-dicyanamidato-bis[bis(3,5-dimethylpyrazol-1-
yl)methane]dicadmium(II)]-di-\m-dicyanamidato]
;
_space_group_IT_number 14
_symmetry_cell_setting monoclinic
_symmetry_space_group_name_Hall '-P 2ybc'
_symmetry_space_group_name_H-M 'P 1 21/c 1'
_atom_sites_solution_hydrogens geom
_atom_sites_solution_primary direct
_atom_sites_solution_secondary difmap
_audit_creation_method SHELXL-97
_cell_angle_alpha 90.00
_cell_angle_beta 110.44(3)
_cell_angle_gamma 90.00
_cell_formula_units_Z 4
_cell_length_a 17.756(4)
_cell_length_b 12.883(3)
_cell_length_c 17.637(4)
_cell_measurement_reflns_used 14380
_cell_measurement_temperature 193(2)
_cell_measurement_theta_max 27.5
_cell_measurement_theta_min 3.1
_cell_volume 3780.5(17)
_computing_cell_refinement CrystalClear
_computing_data_collection 'CrystalClear (Rigaku/MSC, 2001)'
_computing_data_reduction 'CrystalStructure (Rigaku/MSC, 2004)'
_computing_molecular_graphics 'ORTEP-II (Johnson, 1976)'
_computing_publication_material SHELXL-97
_computing_structure_refinement 'SHELXL-97 (Sheldrick, 1997)'
_computing_structure_solution 'SHELXS-97 (Sheldrick, 1997)'
_diffrn_ambient_temperature 193(2)
_diffrn_measured_fraction_theta_full 0.998
_diffrn_measured_fraction_theta_max 0.998
_diffrn_measurement_device_type 'Rigaku Mercury'
_diffrn_measurement_method \w
_diffrn_radiation_monochromator graphite
_diffrn_radiation_source 'fine-focus sealed tube'
_diffrn_radiation_type MoK\a
_diffrn_radiation_wavelength 0.71073
_diffrn_reflns_av_R_equivalents 0.0476
_diffrn_reflns_av_sigmaI/netI 0.0419
_diffrn_reflns_limit_h_max 23
_diffrn_reflns_limit_h_min -23
_diffrn_reflns_limit_k_max 15
_diffrn_reflns_limit_k_min -16
_diffrn_reflns_limit_l_max 20
_diffrn_reflns_limit_l_min -22
_diffrn_reflns_number 41781
_diffrn_reflns_theta_full 27.48
_diffrn_reflns_theta_max 27.48
_diffrn_reflns_theta_min 3.11
_diffrn_standards_decay_% 0
_diffrn_standards_interval_count 0
_diffrn_standards_interval_time 0
_diffrn_standards_number 0
_exptl_absorpt_coefficient_mu 1.176
_exptl_absorpt_correction_T_max 0.8914
_exptl_absorpt_correction_T_min 0.7192
_exptl_absorpt_correction_type multi-scan
_exptl_absorpt_process_details '(Jacobson, 1998)'
_exptl_crystal_colour colorless
_exptl_crystal_density_diffrn 1.577
_exptl_crystal_density_method 'not measured'
_exptl_crystal_description block
_exptl_crystal_F_000 1792
_exptl_crystal_size_max 0.30
_exptl_crystal_size_mid 0.28
_exptl_crystal_size_min 0.10
_refine_diff_density_max 1.242
_refine_diff_density_min -0.979
_refine_ls_extinction_method none
_refine_ls_goodness_of_fit_ref 1.118
_refine_ls_hydrogen_treatment constr
_refine_ls_matrix_type full
_refine_ls_number_parameters 465
_refine_ls_number_reflns 8663
_refine_ls_number_restraints 0
_refine_ls_restrained_S_all 1.118
_refine_ls_R_factor_all 0.0747
_refine_ls_R_factor_gt 0.0582
_refine_ls_shift/su_max 0.001
_refine_ls_shift/su_mean 0.000
_refine_ls_structure_factor_coef Fsqd
_refine_ls_weighting_details 'calc w=1/[\s^2^(Fo^2^)+(0.0314P)^2^+8.9035P] where P=(Fo^2^+2Fc^2^)/3'
_refine_ls_weighting_scheme calc
_refine_ls_wR_factor_gt 0.1068
_refine_ls_wR_factor_ref 0.1140
_reflns_number_gt 7222
_reflns_number_total 8663
_reflns_threshold_expression >2\s(I)
_cod_data_source_file ob3022.cif
_cod_data_source_block II
_cod_original_sg_symbol_H-M 'P 21/c'
_cod_database_code 2015654
_cod_database_fobs_code 2015654

loop_
_symmetry_equiv_pos_as_xyz
'x, y, z'
'-x, y+1/2, -z+1/2'
'-x, -y, -z'
'x, -y-1/2, z-1/2'

loop_
_atom_site_type_symbol
_atom_site_label
_atom_site_fract_x
_atom_site_fract_y
_atom_site_fract_z
_atom_site_U_iso_or_equiv
_atom_site_adp_type
_atom_site_calc_flag
_atom_site_refinement_flags
_atom_site_occupancy
Cd Cd1 0.10057(2) 0.70349(3) 0.167949(19) 0.03928(11) Uani d . 1
Cd Cd2 0.36725(2) 0.22646(3) 0.28866(2) 0.04041(11) Uani d . 1
N N1 0.1238(2) 0.8833(3) 0.1538(2) 0.0379(9) Uani d . 1
N N2 0.0610(2) 0.9500(3) 0.1426(2) 0.0359(8) Uani d . 1
N N3 -0.0593(2) 0.8517(3) 0.1247(2) 0.0371(8) Uani d . 1
N N4 -0.0337(2) 0.7564(3) 0.1093(2) 0.0367(8) Uani d . 1
N N5 0.5061(2) 0.1891(3) 0.3560(3) 0.0445(10) Uani d . 1
N N6 0.5311(2) 0.0877(3) 0.3612(2) 0.0453(10) Uani d . 1
N N7 0.4120(2) -0.0170(3) 0.3256(2) 0.0426(9) Uani d . 1
N N8 0.3507(2) 0.0519(3) 0.3137(2) 0.0372(8) Uani d . 1
N N9 0.1604(3) 0.8194(5) 0.4317(3) 0.0688(12) Uani d . 1
N N10 0.1047(3) 0.7383(4) 0.2997(2) 0.0566(12) Uani d . 1
N N11 0.1098(3) 0.8280(3) 0.5426(2) 0.0511(11) Uani d . 1
N N12 0.2342(3) 0.6623(4) 0.2278(3) 0.0651(13) Uani d . 1
N N13 0.3528(4) 0.5652(4) 0.3041(4) 0.0939(16) Uani d . 1
N N14 0.3945(3) 0.3980(4) 0.2702(3) 0.0628(13) Uani d . 1
N N15 0.0702(3) 0.5312(3) 0.1808(3) 0.0556(12) Uani d . 1
N N16 0.1011(3) 0.3478(3) 0.1864(3) 0.0667(14) Uani d . 1
N N17 0.2337(3) 0.2674(4) 0.2277(3) 0.0633(13) Uani d . 1
N N18 0.3800(3) 0.3780(3) 0.5351(3) 0.0631(13) Uani d . 1
N N19 0.3627(3) 0.2749(4) 0.4140(3) 0.0523(11) Uani d . 1
N N20 0.3752(3) 0.3192(4) 0.6640(3) 0.0642(13) Uani d . 1
C C1 0.2505(3) 0.8854(4) 0.1254(3) 0.0545(14) Uani d . 1
H H1A 0.2653 0.8283 0.1646 0.082 Uiso calc R 1
H H1B 0.2931 0.9380 0.1407 0.082 Uiso calc R 1
H H1C 0.2436 0.8587 0.0714 0.082 Uiso calc R 1
C C2 0.1738(3) 0.9330(4) 0.1247(3) 0.0405(11) Uani d . 1
C C3 0.1429(3) 1.0306(4) 0.0956(3) 0.0450(12) Uani d . 1
H H3 0.1673 1.0810 0.0723 0.054 Uiso calc R 1
C C4 0.0710(3) 1.0402(3) 0.1070(3) 0.0409(11) Uani d . 1
C C5 0.0117(3) 1.1256(4) 0.0863(3) 0.0556(14) Uani d . 1
H H5A -0.0394 1.1005 0.0476 0.083 Uiso calc R 1
H H5B 0.0318 1.1829 0.0622 0.083 Uiso calc R 1
H H5C 0.0034 1.1498 0.1355 0.083 Uiso calc R 1
C C6 -0.0002(3) 0.9235(4) 0.1760(3) 0.0390(10) Uani d . 1
H H6A -0.0278 0.9876 0.1830 0.047 Uiso calc R 1
H H6B 0.0256 0.8918 0.2300 0.047 Uiso calc R 1
C C7 -0.1830(3) 0.9606(4) 0.0955(4) 0.0545(13) Uani d . 1
H H7A -0.1633 1.0191 0.0723 0.082 Uiso calc R 1
H H7B -0.1735 0.9744 0.1528 0.082 Uiso calc R 1
H H7C -0.2407 0.9515 0.0664 0.082 Uiso calc R 1
C C8 -0.1393(3) 0.8635(4) 0.0880(3) 0.0400(10) Uani d . 1
C C9 -0.1661(3) 0.7730(4) 0.0468(3) 0.0478(12) Uani d . 1
H H9 -0.2201 0.7569 0.0148 0.057 Uiso calc R 1
C C10 -0.0996(3) 0.7094(4) 0.0603(3) 0.0410(11) Uani d . 1
C C11 -0.0966(3) 0.6028(4) 0.0278(3) 0.0531(13) Uani d . 1
H H11A -0.0480 0.5956 0.0140 0.080 Uiso calc R 1
H H11B -0.1441 0.5918 -0.0209 0.080 Uiso calc R 1
H H11C -0.0959 0.5511 0.0688 0.080 Uiso calc R 1
C C12 0.5618(4) 0.3542(5) 0.4246(4) 0.0756(19) Uani d . 1
H H12A 0.5545 0.3923 0.3744 0.113 Uiso calc R 1
H H12B 0.6116 0.3771 0.4666 0.113 Uiso calc R 1
H H12C 0.5162 0.3679 0.4422 0.113 Uiso calc R 1
C C13 0.5667(3) 0.2404(5) 0.4100(4) 0.0567(14) Uani d . 1
C C14 0.6302(3) 0.1729(5) 0.4473(4) 0.0655(16) Uani d . 1
H H14 0.6806 0.1908 0.4867 0.079 Uiso calc R 1
C C15 0.6063(3) 0.0764(5) 0.4168(3) 0.0557(14) Uani d . 1
C C16 0.6491(4) -0.0259(5) 0.4368(4) 0.082(2) Uani d . 1
H H16A 0.6255 -0.0675 0.4693 0.123 Uiso calc R 1
H H16B 0.7062 -0.0140 0.4675 0.123 Uiso calc R 1
H H16C 0.6436 -0.0630 0.3866 0.123 Uiso calc R 1
C C17 0.4814(3) 0.0131(4) 0.3056(3) 0.0473(12) Uani d . 1
H H17A 0.5138 -0.0494 0.3055 0.057 Uiso calc R 1
H H17B 0.4629 0.0429 0.2504 0.057 Uiso calc R 1
C C18 0.4501(4) -0.2011(5) 0.3651(6) 0.101(3) Uani d . 1
H H18A 0.4655 -0.2142 0.3178 0.151 Uiso calc R 1
H H18B 0.4238 -0.2629 0.3767 0.151 Uiso calc R 1
H H18C 0.4981 -0.1851 0.4119 0.151 Uiso calc R 1
C C19 0.3930(3) -0.1108(4) 0.3481(4) 0.0564(14) Uani d . 1
C C20 0.3179(4) -0.1020(4) 0.3508(4) 0.0607(15) Uani d . 1
H H20 0.2876 -0.1553 0.3640 0.073 Uiso calc R 1
C C21 0.2934(3) 0.0005(4) 0.3304(3) 0.0414(11) Uani d . 1
C C22 0.2166(3) 0.0510(4) 0.3262(3) 0.0514(13) Uani d . 1
H H22A 0.2282 0.1129 0.3607 0.077 Uiso calc R 1
H H22B 0.1845 0.0023 0.3450 0.077 Uiso calc R 1
H H22C 0.1864 0.0712 0.2702 0.077 Uiso calc R 1
C C23 0.1273(3) 0.7735(4) 0.3627(3) 0.0485(12) Uani d . 1
C C24 0.1305(4) 0.8210(6) 0.4887(3) 0.0688(12) Uani d . 1
C C25 0.2881(5) 0.6130(5) 0.2595(5) 0.0939(16) Uani d . 1
C C26 0.3723(3) 0.4757(5) 0.2825(4) 0.0606(15) Uani d . 1
C C27 0.0892(3) 0.4468(4) 0.1835(3) 0.0420(11) Uani d . 1
C C28 0.1738(3) 0.3096(4) 0.2089(3) 0.0470(12) Uani d . 1
C C29 0.3711(3) 0.3194(4) 0.4730(3) 0.0412(11) Uani d . 1
C C30 0.3763(3) 0.3416(4) 0.6020(3) 0.0446(11) Uani d . 1

loop_
_atom_site_aniso_label
_atom_site_aniso_U_11
_atom_site_aniso_U_22
_atom_site_aniso_U_33
_atom_site_aniso_U_12
_atom_site_aniso_U_13
_atom_site_aniso_U_23
Cd1 0.0525(2) 0.04091(19) 0.03017(17) 0.01419(16) 0.02169(15) 0.00647(14)
Cd2 0.0475(2) 0.0448(2) 0.03440(18) 0.01222(16) 0.02126(15) 0.00703(15)
N1 0.041(2) 0.039(2) 0.034(2) 0.0103(17) 0.0133(17) 0.0003(16)
N2 0.040(2) 0.0337(19) 0.0346(19) 0.0055(16) 0.0135(16) -0.0045(16)
N3 0.042(2) 0.037(2) 0.037(2) 0.0058(17) 0.0202(17) 0.0011(16)
N4 0.042(2) 0.0337(19) 0.039(2) 0.0059(17) 0.0208(17) 0.0001(16)
N5 0.038(2) 0.046(2) 0.049(2) 0.0052(19) 0.0157(19) 0.0034(19)
N6 0.038(2) 0.053(3) 0.045(2) 0.0079(19) 0.0148(19) 0.0036(19)
N7 0.041(2) 0.039(2) 0.049(2) 0.0085(18) 0.0166(19) -0.0010(18)
N8 0.038(2) 0.042(2) 0.0325(19) 0.0092(17) 0.0143(16) 0.0013(16)
N9 0.061(2) 0.115(3) 0.0378(19) -0.034(2) 0.0258(17) -0.012(2)
N10 0.075(3) 0.068(3) 0.031(2) 0.011(3) 0.025(2) 0.004(2)
N11 0.069(3) 0.051(2) 0.038(2) -0.017(2) 0.026(2) -0.0027(19)
N12 0.061(3) 0.067(3) 0.065(3) 0.023(3) 0.019(2) 0.009(3)
N13 0.078(3) 0.059(3) 0.106(4) 0.021(2) -0.016(3) -0.021(2)
N14 0.071(3) 0.052(3) 0.077(3) 0.018(2) 0.041(3) 0.020(3)
N15 0.074(3) 0.042(2) 0.059(3) 0.012(2) 0.033(2) 0.013(2)
N16 0.049(3) 0.036(2) 0.102(4) 0.002(2) 0.010(3) -0.004(2)
N17 0.056(3) 0.059(3) 0.067(3) 0.021(2) 0.012(2) 0.006(2)
N18 0.106(4) 0.048(3) 0.034(2) -0.007(3) 0.023(2) -0.003(2)
N19 0.061(3) 0.063(3) 0.042(2) 0.004(2) 0.030(2) -0.003(2)
N20 0.084(4) 0.077(3) 0.040(3) -0.018(3) 0.032(2) -0.008(2)
C1 0.050(3) 0.062(3) 0.062(3) 0.005(3) 0.033(3) 0.002(3)
C2 0.043(3) 0.047(3) 0.035(2) -0.001(2) 0.017(2) -0.003(2)
C3 0.060(3) 0.037(3) 0.040(3) -0.003(2) 0.020(2) -0.002(2)
C4 0.053(3) 0.031(2) 0.037(2) 0.004(2) 0.013(2) -0.0032(19)
C5 0.062(4) 0.037(3) 0.062(3) 0.007(2) 0.014(3) 0.001(2)
C6 0.043(3) 0.041(2) 0.036(2) 0.007(2) 0.017(2) -0.005(2)
C7 0.046(3) 0.055(3) 0.065(4) 0.011(3) 0.022(3) 0.001(3)
C8 0.040(3) 0.043(3) 0.042(3) 0.005(2) 0.021(2) 0.006(2)
C9 0.039(3) 0.052(3) 0.055(3) -0.004(2) 0.019(2) 0.001(2)
C10 0.048(3) 0.039(2) 0.044(3) 0.001(2) 0.026(2) 0.003(2)
C11 0.058(3) 0.043(3) 0.062(3) -0.003(2) 0.025(3) -0.007(3)
C12 0.066(4) 0.061(4) 0.097(5) -0.018(3) 0.026(4) -0.007(4)
C13 0.044(3) 0.064(4) 0.063(4) -0.009(3) 0.020(3) 0.005(3)
C14 0.043(3) 0.086(5) 0.056(4) -0.005(3) 0.002(3) 0.008(3)
C15 0.040(3) 0.071(4) 0.054(3) 0.008(3) 0.013(2) 0.014(3)
C16 0.069(4) 0.082(5) 0.077(5) 0.026(4) 0.005(4) 0.009(4)
C17 0.044(3) 0.057(3) 0.046(3) 0.013(2) 0.022(2) 0.000(2)
C18 0.068(5) 0.047(4) 0.178(9) 0.015(3) 0.030(5) 0.018(4)
C19 0.057(3) 0.040(3) 0.064(4) 0.006(3) 0.010(3) 0.006(3)
C20 0.058(4) 0.051(3) 0.073(4) -0.004(3) 0.022(3) 0.009(3)
C21 0.046(3) 0.046(3) 0.031(2) -0.001(2) 0.012(2) -0.001(2)
C22 0.045(3) 0.062(3) 0.052(3) -0.003(3) 0.023(2) -0.003(3)
C23 0.051(3) 0.070(4) 0.032(3) 0.000(3) 0.024(2) 0.004(2)
C24 0.061(2) 0.115(3) 0.0378(19) -0.034(2) 0.0258(17) -0.012(2)
C25 0.078(3) 0.059(3) 0.106(4) 0.021(2) -0.016(3) -0.021(2)
C26 0.045(3) 0.050(3) 0.081(4) 0.005(3) 0.015(3) 0.010(3)
C27 0.044(3) 0.045(3) 0.038(3) 0.001(2) 0.015(2) 0.003(2)
C28 0.054(3) 0.035(2) 0.047(3) 0.005(2) 0.011(2) -0.002(2)
C29 0.045(3) 0.042(3) 0.038(3) -0.001(2) 0.018(2) 0.006(2)
C30 0.043(3) 0.055(3) 0.036(3) 0.003(2) 0.013(2) -0.004(2)

loop_
_atom_type_symbol
_atom_type_description
_atom_type_scat_dispersion_real
_atom_type_scat_dispersion_imag
_atom_type_scat_source
C C 0.0033 0.0016 'International Tables Vol C Tables 4.2.6.8 and 6.1.1.4'
H H 0.0000 0.0000 'International Tables Vol C Tables 4.2.6.8 and 6.1.1.4'
N N 0.0061 0.0033 'International Tables Vol C Tables 4.2.6.8 and 6.1.1.4'
Cd Cd -0.8075 1.2024 'International Tables Vol C Tables 4.2.6.8 and 6.1.1.4'

loop_
_geom_angle_atom_site_label_1
_geom_angle_atom_site_label_2
_geom_angle_atom_site_label_3
_geom_angle_site_symmetry_1
_geom_angle_site_symmetry_3
_geom_angle
_geom_angle_publ_flag
N12 Cd1 N11 . 4_575 89.55(17) no
N12 Cd1 N15 . . 88.39(18) yes
N11 Cd1 N15 4_575 . 91.25(16) no
N12 Cd1 N10 . . 85.37(18) yes
N11 Cd1 N10 4_575 . 174.47(17) no
N15 Cd1 N10 . . 90.79(16) yes
N12 Cd1 N4 . . 176.41(16) yes
N11 Cd1 N4 4_575 . 91.69(14) no
N15 Cd1 N4 . . 94.95(15) yes
N10 Cd1 N4 . . 93.26(15) yes
N12 Cd1 N1 . . 94.82(16) yes
N11 Cd1 N1 4_575 . 89.89(14) no
N15 Cd1 N1 . . 176.60(15) yes
N10 Cd1 N1 . . 88.36(15) yes
N4 Cd1 N1 . . 81.82(13) yes
N17 Cd2 N14 . . 86.99(18) yes
N17 Cd2 N19 . . 90.58(17) yes
N14 Cd2 N19 . . 87.48(17) yes
N17 Cd2 N20 . 4_565 90.55(18) no
N14 Cd2 N20 . 4_565 91.37(18) no
N19 Cd2 N20 . 4_565 178.34(18) no
N17 Cd2 N8 . . 97.59(16) yes
N14 Cd2 N8 . . 175.36(16) yes
N19 Cd2 N8 . . 91.72(14) yes
N20 Cd2 N8 4_565 . 89.32(15) no
N17 Cd2 N5 . . 177.66(16) yes
N14 Cd2 N5 . . 91.83(16) yes
N19 Cd2 N5 . . 87.35(15) yes
N20 Cd2 N5 4_565 . 91.49(16) no
N8 Cd2 N5 . . 83.56(13) yes
C2 N1 N2 . . 105.2(4) no
C2 N1 Cd1 . . 132.1(3) no
N2 N1 Cd1 . . 117.7(3) no
C4 N2 N1 . . 111.8(4) no
C4 N2 C6 . . 128.9(4) no
N1 N2 C6 . . 118.9(4) no
C8 N3 N4 . . 111.9(4) no
C8 N3 C6 . . 129.7(4) no
N4 N3 C6 . . 118.5(4) no
C10 N4 N3 . . 105.0(4) no
C10 N4 Cd1 . . 133.0(3) no
N3 N4 Cd1 . . 122.0(3) no
C13 N5 N6 . . 105.2(4) no
C13 N5 Cd2 . . 133.7(4) no
N6 N5 Cd2 . . 118.6(3) no
C15 N6 N5 . . 111.2(4) no
C15 N6 C17 . . 129.5(5) no
N5 N6 C17 . . 119.0(4) no
C19 N7 N8 . . 111.0(4) no
C19 N7 C17 . . 129.3(4) no
N8 N7 C17 . . 119.3(4) no
C21 N8 N7 . . 105.9(4) no
C21 N8 Cd2 . . 132.8(3) no
N7 N8 Cd2 . . 120.7(3) no
C24 N9 C23 . . 124.4(5) no
C23 N10 Cd1 . . 157.6(5) no
C24 N11 Cd1 . 4_576 159.9(5) no
C25 N12 Cd1 . . 157.6(6) no
C26 N13 C25 . . 120.9(6) yes
C26 N14 Cd2 . . 136.0(5) no
C27 N15 Cd1 . . 147.9(4) no
C27 N16 C28 . . 121.0(5) yes
C28 N17 Cd2 . . 162.7(5) no
C30 N18 C29 . . 122.1(5) no
C29 N19 Cd2 . . 162.9(4) no
C30 N20 Cd2 . 4_566 177.6(5) no
C2 C1 H1A . . 109.5 no
C2 C1 H1B . . 109.5 no
H1A C1 H1B . . 109.5 no
C2 C1 H1C . . 109.5 no
H1A C1 H1C . . 109.5 no
H1B C1 H1C . . 109.5 no
N1 C2 C3 . . 110.2(4) no
N1 C2 C1 . . 122.0(4) no
C3 C2 C1 . . 127.9(5) no
C4 C3 C2 . . 107.1(4) no
C4 C3 H3 . . 126.4 no
C2 C3 H3 . . 126.4 no
N2 C4 C3 . . 105.7(4) no
N2 C4 C5 . . 123.5(5) no
C3 C4 C5 . . 130.7(5) no
C4 C5 H5A . . 109.5 no
C4 C5 H5B . . 109.5 no
H5A C5 H5B . . 109.5 no
C4 C5 H5C . . 109.5 no
H5A C5 H5C . . 109.5 no
H5B C5 H5C . . 109.5 no
N2 C6 N3 . . 112.3(3) no
N2 C6 H6A . . 109.1 no
N3 C6 H6A . . 109.1 no
N2 C6 H6B . . 109.1 no
N3 C6 H6B . . 109.1 no
H6A C6 H6B . . 107.9 no
C8 C7 H7A . . 109.5 no
C8 C7 H7B . . 109.5 no
H7A C7 H7B . . 109.5 no
C8 C7 H7C . . 109.5 no
H7A C7 H7C . . 109.5 no
H7B C7 H7C . . 109.5 no
N3 C8 C9 . . 105.8(4) no
N3 C8 C7 . . 122.8(4) no
C9 C8 C7 . . 131.4(5) no
C8 C9 C10 . . 107.1(5) no
C8 C9 H9 . . 126.4 no
C10 C9 H9 . . 126.4 no
N4 C10 C9 . . 110.2(4) no
N4 C10 C11 . . 121.6(4) no
C9 C10 C11 . . 128.2(5) no
C10 C11 H11A . . 109.5 no
C10 C11 H11B . . 109.5 no
H11A C11 H11B . . 109.5 no
C10 C11 H11C . . 109.5 no
H11A C11 H11C . . 109.5 no
H11B C11 H11C . . 109.5 no
C13 C12 H12A . . 109.5 no
C13 C12 H12B . . 109.5 no
H12A C12 H12B . . 109.5 no
C13 C12 H12C . . 109.5 no
H12A C12 H12C . . 109.5 no
H12B C12 H12C . . 109.5 no
N5 C13 C14 . . 110.2(5) no
N5 C13 C12 . . 121.7(5) no
C14 C13 C12 . . 128.0(6) no
C15 C14 C13 . . 107.1(5) no
C15 C14 H14 . . 126.4 no
C13 C14 H14 . . 126.4 no
N6 C15 C14 . . 106.2(5) no
N6 C15 C16 . . 123.5(6) no
C14 C15 C16 . . 130.3(5) no
C15 C16 H16A . . 109.5 no
C15 C16 H16B . . 109.5 no
H16A C16 H16B . . 109.5 no
C15 C16 H16C . . 109.5 no
H16A C16 H16C . . 109.5 no
H16B C16 H16C . . 109.5 no
N6 C17 N7 . . 112.6(4) no
N6 C17 H17A . . 109.1 no
N7 C17 H17A . . 109.1 no
N6 C17 H17B . . 109.1 no
N7 C17 H17B . . 109.1 no
H17A C17 H17B . . 107.8 no
C19 C18 H18A . . 109.5 no
C19 C18 H18B . . 109.5 no
H18A C18 H18B . . 109.5 no
C19 C18 H18C . . 109.5 no
H18A C18 H18C . . 109.5 no
H18B C18 H18C . . 109.5 no
N7 C19 C20 . . 106.6(5) no
N7 C19 C18 . . 122.0(5) no
C20 C19 C18 . . 131.4(6) no
C19 C20 C21 . . 107.0(5) no
C19 C20 H20 . . 126.5 no
C21 C20 H20 . . 126.5 no
N8 C21 C20 . . 109.5(4) no
N8 C21 C22 . . 122.0(4) no
C20 C21 C22 . . 128.5(5) no
C21 C22 H22A . . 109.5 no
C21 C22 H22B . . 109.5 no
H22A C22 H22B . . 109.5 no
C21 C22 H22C . . 109.5 no
H22A C22 H22C . . 109.5 no
H22B C22 H22C . . 109.5 no
N10 C23 N9 . . 172.5(6) no
N11 C24 N9 . . 173.8(6) no
N12 C25 N13 . . 172.2(8) no
N14 C26 N13 . . 173.9(7) no
N15 C27 N16 . . 172.2(6) no
N17 C28 N16 . . 173.5(6) no
N19 C29 N18 . . 174.3(5) no
N20 C30 N18 . . 173.1(6) no

loop_
_geom_bond_atom_site_label_1
_geom_bond_atom_site_label_2
_geom_bond_site_symmetry_2
_geom_bond_distance
_geom_bond_publ_flag
Cd1 N12 . 2.297(5) yes
Cd1 N11 4_575 2.308(4) yes
Cd1 N15 . 2.314(4) yes
Cd1 N10 . 2.343(4) yes
Cd1 N4 . 2.344(4) yes
Cd1 N1 . 2.381(4) yes
Cd2 N17 . 2.297(5) yes
Cd2 N14 . 2.310(5) yes
Cd2 N19 . 2.326(4) yes
Cd2 N20 4_565 2.327(4) yes
Cd2 N8 . 2.329(4) yes
Cd2 N5 . 2.382(4) yes
N1 C2 . 1.334(6) no
N1 N2 . 1.367(5) no
N2 C4 . 1.361(6) no
N2 C6 . 1.446(6) no
N3 C8 . 1.347(6) no
N3 N4 . 1.370(5) no
N3 C6 . 1.452(6) no
N4 C10 . 1.333(6) no
N5 C13 . 1.337(7) no
N5 N6 . 1.373(6) no
N6 C15 . 1.361(6) no
N6 C17 . 1.435(6) no
N7 C19 . 1.352(7) no
N7 N8 . 1.364(5) no
N7 C17 . 1.447(6) no
N8 C21 . 1.330(6) no
N9 C24 . 1.291(7) no
N9 C23 . 1.295(7) no
N10 C23 . 1.136(6) no
N11 C24 . 1.136(6) ?
N11 Cd1 4_576 2.308(4) no
N12 C25 . 1.121(7) no
N13 C26 . 1.298(8) no
N13 C25 . 1.299(8) no
N14 C26 . 1.125(7) no
N15 C27 . 1.135(6) no
N16 C27 . 1.291(7) no
N16 C28 . 1.306(7) no
N17 C28 . 1.135(6) no
N18 C30 . 1.292(6) no
N18 C29 . 1.295(6) no
N19 C29 . 1.150(6) no
N20 C30 . 1.138(6) no
N20 Cd2 4_566 2.327(4) no
C1 C2 . 1.489(7) no
C1 H1A . 0.9800 no
C1 H1B . 0.9800 no
C1 H1C . 0.9800 no
C2 C3 . 1.397(7) no
C3 C4 . 1.366(7) no
C3 H3 . 0.9500 no
C4 C5 . 1.477(7) no
C5 H5A . 0.9800 no
C5 H5B . 0.9800 no
C5 H5C . 0.9800 no
C6 H6A . 0.9900 no
C6 H6B . 0.9900 no
C7 C8 . 1.502(7) no
C7 H7A . 0.9800 no
C7 H7B . 0.9800 no
C7 H7C . 0.9800 no
C8 C9 . 1.368(7) no
C9 C10 . 1.387(7) no
C9 H9 . 0.9500 no
C10 C11 . 1.497(7) no
C11 H11A . 0.9800 no
C11 H11B . 0.9800 no
C11 H11C . 0.9800 no
C12 C13 . 1.497(8) no
C12 H12A . 0.9800 no
C12 H12B . 0.9800 no
C12 H12C . 0.9800 no
C13 C14 . 1.393(8) no
C14 C15 . 1.362(8) no
C14 H14 . 0.9500 no
C15 C16 . 1.501(8) no
C16 H16A . 0.9800 no
C16 H16B . 0.9800 no
C16 H16C . 0.9800 no
C17 H17A . 0.9900 no
C17 H17B . 0.9900 no
C18 C19 . 1.503(8) no
C18 H18A . 0.9800 no
C18 H18B . 0.9800 no
C18 H18C . 0.9800 no
C19 C20 . 1.356(8) no
C20 C21 . 1.398(7) no
C20 H20 . 0.9500 no
C21 C22 . 1.489(7) no
C22 H22A . 0.9800 no
C22 H22B . 0.9800 no
C22 H22C . 0.9800 no

loop_
_geom_hbond_atom_site_label_D
_geom_hbond_atom_site_label_H
_geom_hbond_atom_site_label_A
_geom_hbond_site_symmetry_A
_geom_hbond_distance_DH
_geom_hbond_distance_HA
_geom_hbond_distance_DA
_geom_hbond_angle_DHA
C1 H1A N12 . 0.98 2.56 3.460(8) 152.7
C6 H6B N10 . 0.99 2.49 3.329(7) 142.7
C17 H17A N14 2_645 0.99 2.53 3.302(7) 134.4
C17 H17B N20 4_565 0.99 2.50 3.341(7) 142.8
